data_4089175
loop_
_publ_author_name
'Greenacre, Victoria K.'
'Day, Iain J.'
'Crossley, Ian R.'

_publ_section_title
;
 Hydrochlorination of Ruthenaphosphaalkenyls: Unexpectedly Facile Access
 to Alkylchlorohydrophosphane Complexes
;
_journal_issue 2
_journal_name_full Organometallics
_journal_page_first 435
_journal_paper_doi 10.1021/acs.organomet.6b00829
_journal_volume 36
_journal_year 2017
_chemical_formula_moiety 'C41 H42 Cl3 O P3 Ru Si, C H2 Cl2'
_chemical_formula_sum 'C42 H44 Cl5 O P3 Ru Si'
_chemical_formula_weight 964.09
_space_group_crystal_system triclinic
_space_group_IT_number 2
_space_group_name_Hall '-P 1'
_space_group_name_H-M_alt 'P -1'
_atom_sites_solution_hydrogens mixed
_atom_sites_solution_primary direct
_audit_creation_date 2016-05-26
_audit_creation_method
;
Olex2 1.2
(compiled 2016.02.19 svn.r3266 for OlexSys, GUI svn.r5155)
;
_cell_angle_alpha 99.390(6)
_cell_angle_beta 101.138(5)
_cell_angle_gamma 116.048(7)
_cell_formula_units_Z 2
_cell_length_a 12.5318(8)
_cell_length_b 13.0932(11)
_cell_length_c 15.9653(10)
_cell_measurement_reflns_used 3372
_cell_measurement_temperature 173
_cell_measurement_theta_max 70.5730
_cell_measurement_theta_min 3.9120
_cell_volume 2215.9(3)
_computing_cell_refinement 'CrysAlisPro 1.171.38.41 (Rigaku OD, 2015)'
_computing_data_collection 'CrysAlisPro 1.171.38.41 (Rigaku OD, 2015)'
_computing_data_reduction 'CrysAlisPro 1.171.38.41 (Rigaku OD, 2015)'
_computing_molecular_graphics 'Olex2 (Dolomanov et al., 2009)'
_computing_publication_material 'Olex2 (Dolomanov et al., 2009)'
_computing_structure_refinement 'ShelXL (Sheldrick, 2015)'
_computing_structure_solution 'ShelXT (Sheldrick, 2015)'
_diffrn_ambient_temperature 173.0
_diffrn_detector_area_resol_mean 16.1033
_diffrn_detector_type Eos
_diffrn_measured_fraction_theta_full 0.971
_diffrn_measured_fraction_theta_max 0.942
_diffrn_measurement_details
;
List of Runs (angles in degrees, time in seconds):

  # Type    Start    End  Width  t~exp~   \w     \q     \k     \f   Frames
--------------------------------------------------------------------------
  1  \w     10.00 104.00   1.00    1.87    --   36.63  77.00  90.00   94
  2  \w     41.00 176.00   1.00    7.49    --  107.00   0.00  60.00  135
  3  \w    110.00 167.00   1.00    7.49    --  107.00  45.00 -90.00   57
  4  \w     87.00 124.00   1.00    7.49    --  107.00 -45.00  30.00   37
  5  \w     45.00 143.00   1.00    7.49    --  107.00 -93.00 116.62   98
  6  \w     41.00 124.00   1.00    7.49    --  107.00 -45.00 -60.00   83
  7  \w     45.00 122.00   1.00    7.49    --  107.00 -45.00-150.00   77
  8  \w     43.00 142.00   1.00    7.49    --  107.00 -92.00 -61.25   99
  9  \w     39.00  76.00   1.00    1.87    --   36.63 -99.00-150.00   37
 10  \w     42.00  84.00   1.00    7.49    --  107.00 -45.00  30.00   42
 11  \w     41.00 124.00   1.00    7.49    --  107.00 -45.00 120.00   83
 12  \w    -24.00   6.00   1.00    1.87    --   36.63 -99.00-150.00   30
 13  \w    -31.00  63.00   1.00    1.87    --   36.63 -77.00 -30.00   94
 14  \w   -106.00 -22.00   1.00    1.87    --  -36.63 -38.00-150.00   84
 15  \w   -104.00 -53.00   1.00    1.87    --  -36.63 178.00  60.00   51
;
_diffrn_measurement_device 'four-circle diffractometer'
_diffrn_measurement_device_type 'Xcalibur, Eos, Gemini ultra'
_diffrn_measurement_method '\w scans'
_diffrn_radiation_type CuK\a
_diffrn_radiation_wavelength 1.54184
_diffrn_reflns_av_R_equivalents 0.0684
_diffrn_reflns_av_unetI/netI 0.1070
_diffrn_reflns_Laue_measured_fraction_full 0.971
_diffrn_reflns_Laue_measured_fraction_max 0.942
_diffrn_reflns_limit_h_max 15
_diffrn_reflns_limit_h_min -10
_diffrn_reflns_limit_k_max 16
_diffrn_reflns_limit_k_min -14
_diffrn_reflns_limit_l_max 19
_diffrn_reflns_limit_l_min -19
_diffrn_reflns_number 11632
_diffrn_reflns_point_group_measured_fraction_full 0.971
_diffrn_reflns_point_group_measured_fraction_max 0.942
_diffrn_reflns_theta_full 67.684
_diffrn_reflns_theta_max 71.129
_diffrn_reflns_theta_min 3.916
_exptl_absorpt_coefficient_mu 7.168
_exptl_absorpt_correction_T_max 1.00000
_exptl_absorpt_correction_T_min 0.49522
_exptl_absorpt_correction_type multi-scan
_exptl_absorpt_process_details
;
CrysAlisPro 1.171.38.41 (Rigaku Oxford Diffraction, 2015)
Empirical absorption correction using spherical harmonics,
 implemented in SCALE3 ABSPACK scaling algorithm.
;
_exptl_crystal_colour 'clear yellowish colourless'
_exptl_crystal_colour_lustre clear
_exptl_crystal_colour_modifier yellowish
_exptl_crystal_colour_primary colourless
_exptl_crystal_density_diffrn 1.445
_exptl_crystal_description block
_exptl_crystal_F_000 984
_exptl_crystal_size_max 0.2
_exptl_crystal_size_mid 0.15
_exptl_crystal_size_min 0.05
_refine_diff_density_max 1.943
_refine_diff_density_min -1.261
_refine_diff_density_rms 0.185
_refine_ls_extinction_method none
_refine_ls_goodness_of_fit_ref 1.034
_refine_ls_hydrogen_treatment mixed
_refine_ls_matrix_type full
_refine_ls_number_parameters 494
_refine_ls_number_reflns 8091
_refine_ls_number_restraints 1
_refine_ls_restrained_S_all 1.033
_refine_ls_R_factor_all 0.1022
_refine_ls_R_factor_gt 0.0754
_refine_ls_shift/su_max 0.000
_refine_ls_shift/su_mean 0.000
_refine_ls_structure_factor_coef Fsqd
_refine_ls_weighting_details 'w=1/[\s^2^(Fo^2^)+(0.1214P)^2^+5.5894P] where P=(Fo^2^+2Fc^2^)/3'
_refine_ls_weighting_scheme calc
_refine_ls_wR_factor_gt 0.1955
_refine_ls_wR_factor_ref 0.2295
_reflns_Friedel_coverage 0.000
_reflns_number_gt 6059
_reflns_number_total 8091
_reflns_threshold_expression 'I > 2\s(I)'
_cod_data_source_file om6b00829_si_003.cif
_cod_data_source_block vg-15-067_2
_cod_database_code 4089175
_shelxl_version_number 2013-4
_shelx_space_group_comment
;
The symmetry employed for this shelxl refinement is uniquely defined
by the following loop, which should always be used as a source of
symmetry information in preference to the above space-group names.
They are only intended as comments.
;
_olex2_refinement_description
;
1. Fixed Uiso
 At 1.2 times of:
  All C(H) groups, All C(H,H) groups, All C(H,H,H,H) groups
 At 1.5 times of:
  All C(H,H,H) groups
2. Restrained distances
 P1-H1
 1.2 with sigma of 0.02
3. Others
 Fixed Sof: Cl5(0.5) Cl6(0.5) H42A(0.5) H42B(0.5) H42C(0.5) H42D(0.5)
4.a Secondary CH2 refined with riding coordinates:
 C1(H1A,H1B), C42(H42A,H42B), C42(H42C,H42D)
4.b Aromatic/amide H refined with riding coordinates:
 C7(H7), C8(H8), C9(H9), C10(H10), C11(H11), C13(H13), C14(H14), C15(H15),
 C16(H16), C17(H17), C19(H19), C20(H20), C21(H21), C22(H22), C23(H23), C25(H25),
  C26(H26), C27(H27), C28(H28), C29(H29), C31(H31), C32(H32), C33(H33),
 C34(H34), C35(H35), C37(H37), C38(H38), C39(H39), C40(H40), C41(H41)
4.c Idealised Me refined as rotating group:
 C3(H3A,H3B,H3C), C4(H4A,H4B,H4C), C5(H5A,H5B,H5C)
;
_olex2_submission_special_instructions 'No special instructions were received'
_oxdiff_exptl_absorpt_empirical_details
;
Empirical correction (ABSPACK) includes:
- Absorption correction using spherical harmonics
- Frame scaling
- Detector area scaling
;

loop_
_space_group_symop_operation_xyz
'x, y, z'
'-x, -y, -z'

loop_
_atom_site_label
_atom_site_type_symbol
_atom_site_fract_x
_atom_site_fract_y
_atom_site_fract_z
_atom_site_U_iso_or_equiv
_atom_site_adp_type
_atom_site_occupancy
_atom_site_site_symmetry_order
_atom_site_calc_flag
_atom_site_refinement_flags_posn
_atom_site_refinement_flags_occupancy
_atom_site_disorder_assembly
_atom_site_disorder_group
Ru1 Ru 0.59941(5) 0.29614(4) 0.70625(3) 0.02287(18) Uani 1 1 d . . . .
Cl1 Cl 0.4416(2) -0.02906(17) 0.62811(13) 0.0402(4) Uani 1 1 d . . . .
Cl2 Cl 0.67666(19) 0.35012(17) 0.87007(11) 0.0348(4) Uani 1 1 d . . . .
Cl3 Cl 0.67027(17) 0.50358(15) 0.70946(11) 0.0298(4) Uani 1 1 d . . . .
P1 P 0.54494(18) 0.11844(16) 0.73628(12) 0.0283(4) Uani 1 1 d D . . .
H1 H 0.477(7) 0.100(8) 0.783(5) 0.04(3) Uiso 1 1 d D . . .
P2 P 0.79732(17) 0.33678(15) 0.68520(11) 0.0237(4) Uani 1 1 d . . . .
P3 P 0.40538(17) 0.29133(16) 0.71042(11) 0.0242(4) Uani 1 1 d . . . .
Si1 Si 0.5823(3) -0.0688(2) 0.82431(19) 0.0477(6) Uani 1 1 d . . . .
O1 O 0.4891(6) 0.1730(5) 0.5110(3) 0.0395(13) Uani 1 1 d . . . .
C1 C 0.6505(8) 0.0804(8) 0.7980(6) 0.0383(18) Uani 1 1 d . . . .
H1A H 0.6991 0.1433 0.8551 0.046 Uiso 1 1 calc R . . .
H1B H 0.7098 0.0822 0.7645 0.046 Uiso 1 1 calc R . . .
C2 C 0.5304(8) 0.2237(8) 0.5851(6) 0.0370(18) Uani 1 1 d . . . .
C3 C 0.4223(14) -0.1146(13) 0.8338(11) 0.087(5) Uani 1 1 d . . . .
H3A H 0.4262 -0.0564 0.8831 0.131 Uiso 1 1 calc GR . . .
H3B H 0.3881 -0.1925 0.8449 0.131 Uiso 1 1 calc GR . . .
H3C H 0.3687 -0.1189 0.7783 0.131 Uiso 1 1 calc GR . . .
C4 C 0.5785(14) -0.1856(10) 0.7378(10) 0.078(4) Uani 1 1 d . . . .
H4A H 0.5328 -0.1895 0.6791 0.117 Uiso 1 1 calc GR . . .
H4B H 0.5370 -0.2623 0.7499 0.117 Uiso 1 1 calc GR . . .
H4C H 0.6638 -0.1663 0.7389 0.117 Uiso 1 1 calc GR . . .
C5 C 0.6881(17) -0.0445(14) 0.9336(10) 0.096(5) Uani 1 1 d . . . .
H5A H 0.7745 -0.0045 0.9326 0.145 Uiso 1 1 calc GR . . .
H5B H 0.6684 -0.1210 0.9453 0.145 Uiso 1 1 calc GR . . .
H5C H 0.6770 0.0048 0.9807 0.145 Uiso 1 1 calc GR . . .
C6 C 0.8429(7) 0.2213(6) 0.6823(5) 0.0273(14) Uani 1 1 d . . . .
C7 C 0.9494(8) 0.2354(7) 0.7412(5) 0.0354(17) Uani 1 1 d . . . .
H7 H 1.0047 0.3090 0.7849 0.042 Uiso 1 1 calc R . . .
C8 C 0.9741(9) 0.1416(9) 0.7357(7) 0.050(2) Uani 1 1 d . . . .
H8 H 1.0463 0.1511 0.7764 0.060 Uiso 1 1 calc R . . .
C9 C 0.8963(9) 0.0358(8) 0.6727(7) 0.046(2) Uani 1 1 d . . . .
H9 H 0.9139 -0.0280 0.6706 0.055 Uiso 1 1 calc R . . .
C10 C 0.7932(8) 0.0210(7) 0.6126(6) 0.042(2) Uani 1 1 d . . . .
H10 H 0.7417 -0.0517 0.5672 0.050 Uiso 1 1 calc R . . .
C11 C 0.7635(8) 0.1122(7) 0.6177(5) 0.0347(17) Uani 1 1 d . . . .
H11 H 0.6899 0.1006 0.5775 0.042 Uiso 1 1 calc R . . .
C12 C 0.9275(7) 0.4697(6) 0.7666(5) 0.0263(14) Uani 1 1 d . . . .
C13 C 0.9671(8) 0.4687(7) 0.8547(5) 0.0332(16) Uani 1 1 d . . . .
H13 H 0.9239 0.3995 0.8722 0.040 Uiso 1 1 calc R . . .
C14 C 1.0685(9) 0.5672(8) 0.9163(5) 0.0387(18) Uani 1 1 d . . . .
H14 H 1.0965 0.5651 0.9753 0.046 Uiso 1 1 calc R . . .
C15 C 1.1297(8) 0.6706(7) 0.8908(6) 0.041(2) Uani 1 1 d . . . .
H15 H 1.1983 0.7393 0.9331 0.049 Uiso 1 1 calc R . . .
C16 C 1.0901(8) 0.6722(7) 0.8042(7) 0.041(2) Uani 1 1 d . . . .
H16 H 1.1319 0.7418 0.7868 0.050 Uiso 1 1 calc R . . .
C17 C 0.9895(8) 0.5722(7) 0.7428(5) 0.0344(17) Uani 1 1 d . . . .
H17 H 0.9627 0.5740 0.6834 0.041 Uiso 1 1 calc R . . .
C18 C 0.8095(8) 0.3629(7) 0.5759(5) 0.0301(15) Uani 1 1 d . . . .
C19 C 0.8890(9) 0.3372(7) 0.5377(5) 0.0364(18) Uani 1 1 d . . . .
H19 H 0.9394 0.3104 0.5691 0.044 Uiso 1 1 calc R . . .
C20 C 0.8949(9) 0.3505(8) 0.4547(6) 0.0405(19) Uani 1 1 d . . . .
H20 H 0.9488 0.3318 0.4291 0.049 Uiso 1 1 calc R . . .
C21 C 0.8234(9) 0.3906(8) 0.4079(5) 0.042(2) Uani 1 1 d . . . .
H21 H 0.8276 0.3994 0.3506 0.051 Uiso 1 1 calc R . . .
C22 C 0.7455(9) 0.4179(8) 0.4468(5) 0.0402(19) Uani 1 1 d . . . .
H22 H 0.6966 0.4461 0.4155 0.048 Uiso 1 1 calc R . . .
C23 C 0.7377(8) 0.4049(7) 0.5298(5) 0.0348(17) Uani 1 1 d . . . .
H23 H 0.6842 0.4242 0.5554 0.042 Uiso 1 1 calc R . . .
C24 C 0.2998(7) 0.1682(7) 0.7443(5) 0.0268(14) Uani 1 1 d . . . .
C25 C 0.2898(8) 0.1873(7) 0.8302(5) 0.0313(16) Uani 1 1 d . . . .
H25 H 0.3343 0.2648 0.8702 0.038 Uiso 1 1 calc R . . .
C26 C 0.2124(9) 0.0898(8) 0.8572(6) 0.043(2) Uani 1 1 d . . . .
H26 H 0.2026 0.1029 0.9149 0.052 Uiso 1 1 calc R . . .
C27 C 0.1520(9) -0.0220(9) 0.8016(7) 0.046(2) Uani 1 1 d . . . .
H27 H 0.1014 -0.0866 0.8210 0.055 Uiso 1 1 calc R . . .
C28 C 0.1639(8) -0.0423(7) 0.7162(6) 0.0397(18) Uani 1 1 d . . . .
H28 H 0.1218 -0.1204 0.6773 0.048 Uiso 1 1 calc R . . .
C29 C 0.2391(8) 0.0546(8) 0.6884(5) 0.0381(18) Uani 1 1 d . . . .
H29 H 0.2480 0.0413 0.6305 0.046 Uiso 1 1 calc R . . .
C30 C 0.3100(8) 0.2762(7) 0.5998(5) 0.0334(17) Uani 1 1 d . . . .
C31 C 0.1817(7) 0.2102(7) 0.5709(5) 0.0333(16) Uani 1 1 d . . . .
H31 H 0.1393 0.1675 0.6075 0.040 Uiso 1 1 calc R . . .
C32 C 0.1135(9) 0.2051(8) 0.4892(6) 0.0421(19) Uani 1 1 d . . . .
H32 H 0.0253 0.1591 0.4700 0.051 Uiso 1 1 calc R . . .
C33 C 0.1756(9) 0.2681(8) 0.4359(5) 0.041(2) Uani 1 1 d . . . .
H33 H 0.1297 0.2648 0.3797 0.049 Uiso 1 1 calc R . . .
C34 C 0.3043(9) 0.3357(8) 0.4643(5) 0.042(2) Uani 1 1 d . . . .
H34 H 0.3464 0.3784 0.4275 0.050 Uiso 1 1 calc R . . .
C35 C 0.3723(7) 0.3412(7) 0.5470(5) 0.0304(15) Uani 1 1 d . . . .
H35 H 0.4603 0.3888 0.5672 0.036 Uiso 1 1 calc R . . .
C36 C 0.4064(8) 0.4181(7) 0.7811(5) 0.0317(16) Uani 1 1 d . . . .
C37 C 0.5015(9) 0.4904(7) 0.8579(5) 0.0374(18) Uani 1 1 d . . . .
H37 H 0.5737 0.4816 0.8718 0.045 Uiso 1 1 calc R . . .
C38 C 0.4929(10) 0.5764(8) 0.9152(6) 0.044(2) Uani 1 1 d . . . .
H38 H 0.5595 0.6260 0.9680 0.053 Uiso 1 1 calc R . . .
C39 C 0.3884(10) 0.5912(8) 0.8967(6) 0.044(2) Uani 1 1 d . . . .
H39 H 0.3819 0.6489 0.9368 0.053 Uiso 1 1 calc R . . .
C40 C 0.2945(10) 0.5201(9) 0.8187(6) 0.045(2) Uani 1 1 d . . . .
H40 H 0.2229 0.5297 0.8042 0.054 Uiso 1 1 calc R . . .
C41 C 0.3033(9) 0.4347(8) 0.7609(6) 0.043(2) Uani 1 1 d . . . .
H41 H 0.2382 0.3871 0.7070 0.051 Uiso 1 1 calc R . . .
Cl4 Cl 0.8324(4) 0.6592(3) 1.0265(2) 0.0869(11) Uani 1 1 d . . . .
Cl5 Cl 0.9021(18) 0.8288(16) 0.9106(13) 0.147(8) Uani 0.5 1 d . P A 2
Cl6 Cl 0.9484(11) 0.8416(10) 0.9488(8) 0.090(4) Uani 0.5 1 d . P A 1
C42 C 0.8516(11) 0.6898(10) 0.9257(8) 0.062(3) Uani 1 1 d . . . .
H42A H 0.8893 0.6458 0.8987 0.074 Uiso 0.5 1 calc R P A 1
H42B H 0.7699 0.6654 0.8835 0.074 Uiso 0.5 1 calc R P A 1
H42C H 0.9100 0.6631 0.9107 0.074 Uiso 0.5 1 calc R P A 2
H42D H 0.7702 0.6373 0.8799 0.074 Uiso 0.5 1 calc R P A 2

loop_
_atom_site_aniso_label
_atom_site_aniso_U_11
_atom_site_aniso_U_22
_atom_site_aniso_U_33
_atom_site_aniso_U_23
_atom_site_aniso_U_13
_atom_site_aniso_U_12
Ru1 0.0249(3) 0.0258(3) 0.0211(3) 0.0060(2) 0.0107(2) 0.0137(2)
Cl1 0.0431(12) 0.0327(9) 0.0390(10) 0.0031(8) 0.0089(9) 0.0172(9)
Cl2 0.0422(11) 0.0443(10) 0.0220(8) 0.0075(7) 0.0113(7) 0.0245(9)
Cl3 0.0362(10) 0.0286(8) 0.0289(8) 0.0099(6) 0.0148(7) 0.0168(7)
P1 0.0296(10) 0.0287(9) 0.0301(9) 0.0107(7) 0.0123(8) 0.0149(8)
P2 0.0260(10) 0.0289(8) 0.0211(7) 0.0059(7) 0.0121(7) 0.0158(8)
P3 0.0249(10) 0.0304(8) 0.0221(8) 0.0059(7) 0.0125(7) 0.0158(8)
Si1 0.0470(15) 0.0475(13) 0.0615(15) 0.0317(12) 0.0206(13) 0.0265(12)
O1 0.041(4) 0.050(3) 0.023(3) -0.003(2) 0.003(2) 0.025(3)
C1 0.030(4) 0.043(4) 0.045(4) 0.017(4) 0.013(4) 0.018(4)
C2 0.041(5) 0.043(4) 0.045(5) 0.020(4) 0.025(4) 0.029(4)
C3 0.093(11) 0.089(9) 0.128(12) 0.083(10) 0.066(10) 0.055(9)
C4 0.087(10) 0.051(6) 0.101(10) 0.028(7) 0.022(8) 0.038(7)
C5 0.127(14) 0.090(10) 0.075(9) 0.051(8) 0.015(9) 0.052(10)
C6 0.032(4) 0.031(3) 0.022(3) 0.007(3) 0.013(3) 0.017(3)
C7 0.026(4) 0.034(4) 0.037(4) -0.004(3) 0.001(3) 0.015(3)
C8 0.035(5) 0.045(5) 0.066(6) 0.005(4) 0.001(5) 0.024(4)
C9 0.040(5) 0.033(4) 0.064(6) 0.002(4) 0.008(4) 0.024(4)
C10 0.033(5) 0.030(4) 0.056(5) -0.004(4) 0.012(4) 0.014(4)
C11 0.030(4) 0.038(4) 0.035(4) 0.007(3) 0.014(3) 0.016(4)
C12 0.022(4) 0.033(4) 0.031(3) 0.009(3) 0.013(3) 0.017(3)
C13 0.038(5) 0.035(4) 0.032(4) 0.010(3) 0.021(3) 0.018(4)
C14 0.044(5) 0.045(4) 0.024(3) 0.004(3) 0.014(3) 0.020(4)
C15 0.031(5) 0.035(4) 0.042(4) -0.009(3) 0.013(4) 0.009(4)
C16 0.039(5) 0.023(4) 0.063(5) 0.009(4) 0.024(4) 0.014(4)
C17 0.040(5) 0.036(4) 0.039(4) 0.016(3) 0.024(4) 0.022(4)
C18 0.036(4) 0.031(3) 0.026(3) 0.009(3) 0.015(3) 0.016(3)
C19 0.046(5) 0.043(4) 0.036(4) 0.017(3) 0.027(4) 0.027(4)
C20 0.050(5) 0.052(5) 0.036(4) 0.017(4) 0.029(4) 0.031(5)
C21 0.055(6) 0.057(5) 0.026(4) 0.017(4) 0.024(4) 0.030(5)
C22 0.044(5) 0.057(5) 0.029(4) 0.016(4) 0.015(4) 0.029(4)
C23 0.038(5) 0.042(4) 0.034(4) 0.014(3) 0.024(4) 0.020(4)
C24 0.020(4) 0.035(4) 0.029(3) 0.012(3) 0.010(3) 0.015(3)
C25 0.033(4) 0.038(4) 0.028(3) 0.014(3) 0.013(3) 0.019(4)
C26 0.053(6) 0.049(5) 0.046(5) 0.029(4) 0.026(4) 0.031(5)
C27 0.042(5) 0.051(5) 0.060(6) 0.034(5) 0.023(4) 0.027(4)
C28 0.034(5) 0.032(4) 0.051(5) 0.014(4) 0.014(4) 0.013(4)
C29 0.042(5) 0.047(5) 0.029(4) 0.008(3) 0.013(4) 0.024(4)
C30 0.051(5) 0.044(4) 0.022(3) 0.009(3) 0.015(3) 0.036(4)
C31 0.022(4) 0.037(4) 0.032(4) 0.001(3) 0.001(3) 0.013(3)
C32 0.035(5) 0.051(5) 0.036(4) 0.004(4) 0.003(4) 0.023(4)
C33 0.050(6) 0.054(5) 0.026(4) 0.004(3) 0.001(4) 0.037(5)
C34 0.061(6) 0.048(5) 0.033(4) 0.017(4) 0.017(4) 0.037(5)
C35 0.018(4) 0.032(4) 0.032(4) 0.005(3) 0.000(3) 0.009(3)
C36 0.043(5) 0.032(4) 0.031(4) 0.013(3) 0.026(4) 0.020(4)
C37 0.040(5) 0.037(4) 0.031(4) -0.001(3) 0.008(4) 0.020(4)
C38 0.053(6) 0.042(4) 0.034(4) 0.001(4) 0.012(4) 0.024(4)
C39 0.068(7) 0.045(5) 0.041(4) 0.015(4) 0.030(5) 0.040(5)
C40 0.057(6) 0.054(5) 0.044(5) 0.013(4) 0.024(4) 0.040(5)
C41 0.043(5) 0.041(4) 0.048(5) 0.005(4) 0.013(4) 0.026(4)
Cl4 0.131(3) 0.096(2) 0.0500(14) 0.0103(15) 0.0192(17) 0.075(2)
Cl5 0.180(18) 0.109(12) 0.21(2) 0.068(13) 0.087(14) 0.100(13)
Cl6 0.084(7) 0.053(4) 0.113(7) 0.011(4) 0.061(6) 0.009(4)
C42 0.050(7) 0.061(6) 0.059(6) -0.001(5) 0.011(5) 0.022(5)

loop_
_atom_type_symbol
_atom_type_description
_atom_type_scat_dispersion_real
_atom_type_scat_dispersion_imag
_atom_type_scat_source
C C 0.0181 0.0091 'International Tables Vol C Tables 4.2.6.8 and 6.1.1.4'
H H 0.0000 0.0000 'International Tables Vol C Tables 4.2.6.8 and 6.1.1.4'
Cl Cl 0.3639 0.7018 'International Tables Vol C Tables 4.2.6.8 and 6.1.1.4'
O O 0.0492 0.0322 'International Tables Vol C Tables 4.2.6.8 and 6.1.1.4'
P P 0.2955 0.4335 'International Tables Vol C Tables 4.2.6.8 and 6.1.1.4'
Ru Ru 0.0552 3.2960 'International Tables Vol C Tables 4.2.6.8 and 6.1.1.4'
Si Si 0.2541 0.3302 'International Tables Vol C Tables 4.2.6.8 and 6.1.1.4'

loop_
_geom_angle_atom_site_label_1
_geom_angle_atom_site_label_2
_geom_angle_atom_site_label_3
_geom_angle
Cl3 Ru1 Cl2 91.33(6)
P1 Ru1 Cl2 76.21(7)
P1 Ru1 Cl3 167.41(7)
P1 Ru1 P2 98.84(7)
P1 Ru1 P3 94.16(7)
P2 Ru1 Cl2 94.61(6)
P2 Ru1 Cl3 83.73(6)
P2 Ru1 P3 166.50(6)
P3 Ru1 Cl2 91.99(6)
P3 Ru1 Cl3 84.36(6)
C2 Ru1 Cl2 168.0(3)
C2 Ru1 Cl3 100.6(3)
C2 Ru1 P1 91.8(3)
C2 Ru1 P2 87.1(3)
C2 Ru1 P3 88.9(3)
Ru1 P1 H1 112(5)
Cl1 P1 Ru1 115.67(10)
Cl1 P1 H1 101(5)
C1 P1 Ru1 125.2(3)
C1 P1 Cl1 101.8(3)
C1 P1 H1 97(5)
C6 P2 Ru1 118.8(3)
C6 P2 C18 99.6(3)
C12 P2 Ru1 113.2(2)
C12 P2 C6 105.8(3)
C12 P2 C18 104.6(3)
C18 P2 Ru1 113.2(3)
C24 P3 Ru1 115.4(2)
C24 P3 C30 103.4(4)
C24 P3 C36 101.5(3)
C30 P3 Ru1 112.6(3)
C36 P3 Ru1 120.1(3)
C36 P3 C30 101.6(3)
C3 Si1 C1 111.0(5)
C4 Si1 C1 110.9(5)
C4 Si1 C3 109.9(7)
C5 Si1 C1 105.5(6)
C5 Si1 C3 109.4(8)
C5 Si1 C4 110.0(7)
P1 C1 Si1 118.0(5)
P1 C1 H1A 107.8
P1 C1 H1B 107.8
Si1 C1 H1A 107.8
Si1 C1 H1B 107.8
H1A C1 H1B 107.1
O1 C2 Ru1 175.6(7)
Si1 C3 H3A 109.5
Si1 C3 H3B 109.5
Si1 C3 H3C 109.5
H3A C3 H3B 109.5
H3A C3 H3C 109.5
H3B C3 H3C 109.5
Si1 C4 H4A 109.5
Si1 C4 H4B 109.5
Si1 C4 H4C 109.5
H4A C4 H4B 109.5
H4A C4 H4C 109.5
H4B C4 H4C 109.5
Si1 C5 H5A 109.5
Si1 C5 H5B 109.5
Si1 C5 H5C 109.5
H5A C5 H5B 109.5
H5A C5 H5C 109.5
H5B C5 H5C 109.5
C7 C6 P2 123.8(6)
C7 C6 C11 119.0(7)
C11 C6 P2 117.2(6)
C6 C7 H7 120.2
C8 C7 C6 119.7(8)
C8 C7 H7 120.2
C7 C8 H8 119.5
C9 C8 C7 120.9(9)
C9 C8 H8 119.5
C8 C9 H9 119.8
C8 C9 C10 120.4(8)
C10 C9 H9 119.8
C9 C10 H10 119.9
C9 C10 C11 120.2(8)
C11 C10 H10 119.9
C6 C11 H11 120.2
C10 C11 C6 119.7(8)
C10 C11 H11 120.2
C13 C12 P2 120.0(6)
C17 C12 P2 121.0(6)
C17 C12 C13 118.9(7)
C12 C13 H13 119.6
C14 C13 C12 120.7(7)
C14 C13 H13 119.6
C13 C14 H14 120.3
C13 C14 C15 119.5(8)
C15 C14 H14 120.3
C14 C15 H15 120.0
C16 C15 C14 120.0(8)
C16 C15 H15 120.0
C15 C16 H16 120.0
C15 C16 C17 120.0(8)
C17 C16 H16 120.0
C12 C17 C16 120.9(8)
C12 C17 H17 119.5
C16 C17 H17 119.5
C19 C18 P2 119.4(6)
C19 C18 C23 119.3(7)
C23 C18 P2 121.3(6)
C18 C19 H19 119.8
C20 C19 C18 120.3(8)
C20 C19 H19 119.8
C19 C20 H20 119.5
C19 C20 C21 121.0(8)
C21 C20 H20 119.5
C20 C21 H21 120.7
C20 C21 C22 118.6(7)
C22 C21 H21 120.7
C21 C22 H22 119.3
C23 C22 C21 121.4(8)
C23 C22 H22 119.3
C18 C23 H23 120.3
C22 C23 C18 119.4(8)
C22 C23 H23 120.3
C25 C24 P3 119.8(6)
C29 C24 P3 120.2(6)
C29 C24 C25 119.6(7)
C24 C25 H25 120.4
C24 C25 C26 119.3(8)
C26 C25 H25 120.4
C25 C26 H26 119.6
C27 C26 C25 120.8(8)
C27 C26 H26 119.6
C26 C27 H27 119.9
C26 C27 C28 120.2(8)
C28 C27 H27 119.9
C27 C28 H28 120.4
C27 C28 C29 119.2(8)
C29 C28 H28 120.4
C24 C29 C28 120.7(7)
C24 C29 H29 119.6
C28 C29 H29 119.6
C31 C30 P3 123.0(6)
C31 C30 C35 119.5(7)
C35 C30 P3 117.3(6)
C30 C31 H31 119.4
C30 C31 C32 121.2(8)
C32 C31 H31 119.4
C31 C32 H32 120.4
C31 C32 C33 119.3(9)
C33 C32 H32 120.4
C32 C33 H33 119.9
C34 C33 C32 120.3(7)
C34 C33 H33 119.9
C33 C34 H34 120.0
C33 C34 C35 120.1(8)
C35 C34 H34 120.0
C30 C35 C34 119.6(8)
C30 C35 H35 120.2
C34 C35 H35 120.2
C37 C36 P3 121.6(6)
C37 C36 C41 118.9(7)
C41 C36 P3 119.2(6)
C36 C37 H37 119.8
C36 C37 C38 120.3(9)
C38 C37 H37 119.8
C37 C38 H38 119.4
C37 C38 C39 121.1(9)
C39 C38 H38 119.4
C38 C39 H39 120.9
C40 C39 C38 118.2(8)
C40 C39 H39 120.9
C39 C40 H40 119.6
C39 C40 C41 120.8(9)
C41 C40 H40 119.6
C36 C41 H41 119.7
C40 C41 C36 120.6(9)
C40 C41 H41 119.7
Cl4 C42 H42A 110.2
Cl4 C42 H42B 110.2
Cl4 C42 H42C 106.5
Cl4 C42 H42D 106.5
Cl5 C42 Cl4 123.5(9)
Cl5 C42 H42C 106.5
Cl5 C42 H42D 106.5
Cl6 C42 Cl4 107.8(7)
Cl6 C42 H42A 110.2
Cl6 C42 H42B 110.2
H42A C42 H42B 108.5
H42C C42 H42D 106.5

loop_
_geom_bond_atom_site_label_1
_geom_bond_atom_site_label_2
_geom_bond_distance
Ru1 Cl2 2.4688(17)
Ru1 Cl3 2.4468(17)
Ru1 P1 2.2814(18)
Ru1 P2 2.4017(18)
Ru1 P3 2.4188(18)
Ru1 C2 1.850(9)
Cl1 P1 2.059(3)
P1 H1 1.21(2)
P1 C1 1.790(9)
P2 C6 1.834(8)
P2 C12 1.824(8)
P2 C18 1.854(7)
P3 C24 1.825(7)
P3 C30 1.857(8)
P3 C36 1.842(7)
Si1 C1 1.914(9)
Si1 C3 1.870(14)
Si1 C4 1.862(14)
Si1 C5 1.860(14)
O1 C2 1.146(10)
C1 H1A 0.9900
C1 H1B 0.9900
C3 H3A 0.9800
C3 H3B 0.9800
C3 H3C 0.9800
C4 H4A 0.9800
C4 H4B 0.9800
C4 H4C 0.9800
C5 H5A 0.9800
C5 H5B 0.9800
C5 H5C 0.9800
C6 C7 1.392(11)
C6 C11 1.403(11)
C7 H7 0.9500
C7 C8 1.387(12)
C8 H8 0.9500
C8 C9 1.364(13)
C9 H9 0.9500
C9 C10 1.367(13)
C10 H10 0.9500
C10 C11 1.394(12)
C11 H11 0.9500
C12 C13 1.402(11)
C12 C17 1.384(10)
C13 H13 0.9500
C13 C14 1.381(12)
C14 H14 0.9500
C14 C15 1.404(13)
C15 H15 0.9500
C15 C16 1.383(14)
C16 H16 0.9500
C16 C17 1.386(13)
C17 H17 0.9500
C18 C19 1.392(11)
C18 C23 1.402(12)
C19 H19 0.9500
C19 C20 1.376(11)
C20 H20 0.9500
C20 C21 1.385(13)
C21 H21 0.9500
C21 C22 1.391(13)
C22 H22 0.9500
C22 C23 1.380(11)
C23 H23 0.9500
C24 C25 1.392(10)
C24 C29 1.378(12)
C25 H25 0.9500
C25 C26 1.417(11)
C26 H26 0.9500
C26 C27 1.360(14)
C27 H27 0.9500
C27 C28 1.395(13)
C28 H28 0.9500
C28 C29 1.410(12)
C29 H29 0.9500
C30 C31 1.382(12)
C30 C35 1.396(11)
C31 H31 0.9500
C31 C32 1.388(11)
C32 H32 0.9500
C32 C33 1.390(14)
C33 H33 0.9500
C33 C34 1.388(14)
C34 H34 0.9500
C34 C35 1.399(11)
C35 H35 0.9500
C36 C37 1.373(12)
C36 C41 1.388(12)
C37 H37 0.9500
C37 C38 1.388(11)
C38 H38 0.9500
C38 C39 1.390(14)
C39 H39 0.9500
C39 C40 1.377(14)
C40 H40 0.9500
C40 C41 1.388(12)
C41 H41 0.9500
Cl4 C42 1.757(13)
Cl5 C42 1.72(2)
Cl6 C42 1.740(16)
C42 H42A 0.9900
C42 H42B 0.9900
C42 H42C 0.9900
C42 H42D 0.9900

loop_
_geom_torsion_atom_site_label_1
_geom_torsion_atom_site_label_2
_geom_torsion_atom_site_label_3
_geom_torsion_atom_site_label_4
_geom_torsion
Ru1 P1 C1 Si1 174.5(3)
Ru1 P2 C6 C7 -120.8(6)
Ru1 P2 C6 C11 58.0(6)
Ru1 P2 C12 C13 73.2(6)
Ru1 P2 C12 C17 -107.6(6)
Ru1 P2 C18 C19 -152.4(6)
Ru1 P2 C18 C23 25.8(7)
Ru1 P3 C24 C25 102.7(6)
Ru1 P3 C24 C29 -70.9(7)
Ru1 P3 C30 C31 143.4(6)
Ru1 P3 C30 C35 -40.7(6)
Ru1 P3 C36 C37 -28.7(7)
Ru1 P3 C36 C41 157.2(6)
Cl1 P1 C1 Si1 -51.9(5)
P2 C6 C7 C8 177.9(7)
P2 C6 C11 C10 -179.7(6)
P2 C12 C13 C14 177.6(6)
P2 C12 C17 C16 -178.5(6)
P2 C18 C19 C20 176.8(7)
P2 C18 C23 C22 -177.0(7)
P3 C24 C25 C26 -176.7(6)
P3 C24 C29 C28 175.7(7)
P3 C30 C31 C32 177.3(6)
P3 C30 C35 C34 -178.0(6)
P3 C36 C37 C38 -172.4(7)
P3 C36 C41 C40 172.0(7)
C6 P2 C12 C13 -58.5(6)
C6 P2 C12 C17 120.7(6)
C6 P2 C18 C19 -25.3(7)
C6 P2 C18 C23 153.0(7)
C6 C7 C8 C9 0.7(16)
C7 C6 C11 C10 -0.9(12)
C7 C8 C9 C10 1.2(17)
C8 C9 C10 C11 -3.0(16)
C9 C10 C11 C6 2.8(14)
C11 C6 C7 C8 -0.8(13)
C12 P2 C6 C7 7.6(7)
C12 P2 C6 C11 -173.6(6)
C12 P2 C18 C19 83.9(7)
C12 P2 C18 C23 -97.9(7)
C12 C13 C14 C15 2.0(12)
C13 C12 C17 C16 0.7(11)
C13 C14 C15 C16 -1.4(13)
C14 C15 C16 C17 0.5(13)
C15 C16 C17 C12 -0.1(12)
C17 C12 C13 C14 -1.7(11)
C18 P2 C6 C7 115.9(7)
C18 P2 C6 C11 -65.4(6)
C18 P2 C12 C13 -163.2(6)
C18 P2 C12 C17 16.1(7)
C18 C19 C20 C21 0.7(14)
C19 C18 C23 C22 1.2(13)
C19 C20 C21 C22 0.2(15)
C20 C21 C22 C23 -0.5(15)
C21 C22 C23 C18 -0.2(14)
C23 C18 C19 C20 -1.4(13)
C24 P3 C30 C31 18.1(7)
C24 P3 C30 C35 -166.0(6)
C24 P3 C36 C37 99.9(7)
C24 P3 C36 C41 -74.2(7)
C24 C25 C26 C27 2.5(13)
C25 C24 C29 C28 2.0(12)
C25 C26 C27 C28 -1.0(14)
C26 C27 C28 C29 -0.1(14)
C27 C28 C29 C24 -0.4(13)
C29 C24 C25 C26 -3.0(12)
C30 P3 C24 C25 -133.8(6)
C30 P3 C24 C29 52.5(7)
C30 P3 C36 C37 -153.6(7)
C30 P3 C36 C41 32.3(7)
C30 C31 C32 C33 -0.3(13)
C31 C30 C35 C34 -2.0(11)
C31 C32 C33 C34 -0.3(13)
C32 C33 C34 C35 -0.2(13)
C33 C34 C35 C30 1.4(12)
C35 C30 C31 C32 1.5(12)
C36 P3 C24 C25 -28.8(7)
C36 P3 C24 C29 157.5(7)
C36 P3 C30 C31 -86.8(7)
C36 P3 C30 C35 89.1(6)
C36 C37 C38 C39 0.1(14)
C37 C36 C41 C40 -2.3(13)
C37 C38 C39 C40 -1.6(14)
C38 C39 C40 C41 1.1(14)
C39 C40 C41 C36 0.9(15)
C41 C36 C37 C38 1.8(13)
